data_7228660
loop_
_publ_author_name
'Lippolis, Vito'
'Aragoni, Maria Carla'
'Arca, Massimiliano'
'Isaia, Francesco'
'Demartin, Francesco'
'Bauza, Antonio'
'Frontera, Antonio'
'Montis, Riccardo'

_publ_section_title
;
 Hydrogen- and halogen-bond cooperativity in determining the crystal
 packing of dihalogen Charge-Transfer adducts: a study case from
 heterocyclic pentatomic chalcogenone donors
;
_journal_name_full CrystEngComm
_journal_paper_doi 10.1039/C7CE01035D
_journal_year 2017
_chemical_formula_sum 'C6 H10 I N2 O S'
_chemical_formula_weight 285.12
_chemical_name_systematic
;
 ?
;
_space_group_IT_number 14
_symmetry_cell_setting monoclinic
_symmetry_space_group_name_Hall '-P 2yn'
_symmetry_space_group_name_H-M 'P 1 21/n 1'
_atom_sites_solution_hydrogens geom
_atom_sites_solution_primary direct
_atom_sites_solution_secondary difmap
_audit_creation_method SHELXL-97
_audit_update_record
;
2017-03-07 deposited with the CCDC.
2017-07-07 downloaded from the CCDC.
;
_cell_angle_alpha 90.00
_cell_angle_beta 96.590(10)
_cell_angle_gamma 90.00
_cell_formula_units_Z 4
_cell_length_a 8.8008(10)
_cell_length_b 10.319(2)
_cell_length_c 11.1239(10)
_cell_measurement_reflns_used 25
_cell_measurement_temperature 294(2)
_cell_measurement_theta_max 13.47
_cell_measurement_theta_min 9.47
_cell_volume 1003.5(2)
_computing_structure_refinement 'SHELXL-97 (Sheldrick, 1997)'
_diffrn_ambient_temperature 294(2)
_diffrn_measured_fraction_theta_full 0.999
_diffrn_measured_fraction_theta_max 0.999
_diffrn_measurement_device_type 'Enraf-Nonius CAD4 diffractometer'
_diffrn_measurement_method 'omega scan'
_diffrn_radiation_monochromator graphite
_diffrn_radiation_source 'fine-focus sealed tube'
_diffrn_radiation_type MoK\a
_diffrn_radiation_wavelength 0.71073
_diffrn_reflns_av_R_equivalents 0.0110
_diffrn_reflns_av_sigmaI/netI 0.0128
_diffrn_reflns_limit_h_max 10
_diffrn_reflns_limit_h_min 0
_diffrn_reflns_limit_k_max 12
_diffrn_reflns_limit_k_min 0
_diffrn_reflns_limit_l_max 13
_diffrn_reflns_limit_l_min -13
_diffrn_reflns_number 1756
_diffrn_reflns_theta_full 24.97
_diffrn_reflns_theta_max 24.97
_diffrn_reflns_theta_min 3.05
_diffrn_standards_decay_% no
_diffrn_standards_interval_count 100
_diffrn_standards_interval_time '3600 sec'
_diffrn_standards_number 3
_exptl_absorpt_coefficient_mu 3.352
_exptl_absorpt_correction_T_max 1.00
_exptl_absorpt_correction_T_min 0.82
_exptl_absorpt_correction_type psi-scan
_exptl_absorpt_process_details empirical
_exptl_crystal_colour dark-red
_exptl_crystal_density_diffrn 1.887
_exptl_crystal_density_method 'not measured'
_exptl_crystal_description prism
_exptl_crystal_F_000 548
_exptl_crystal_size_max 0.18
_exptl_crystal_size_mid 0.10
_exptl_crystal_size_min 0.09
_refine_diff_density_max 0.494
_refine_diff_density_min -0.405
_refine_diff_density_rms 0.063
_refine_ls_extinction_coef 0.0362(10)
_refine_ls_extinction_expression Fc^*^=kFc[1+0.001xFc^2^\l^3^/sin(2\q)]^-1/4^
_refine_ls_extinction_method SHELXL
_refine_ls_goodness_of_fit_ref 1.060
_refine_ls_hydrogen_treatment riding
_refine_ls_matrix_type full
_refine_ls_number_parameters 101
_refine_ls_number_reflns 1756
_refine_ls_number_restraints 0
_refine_ls_restrained_S_all 1.060
_refine_ls_R_factor_all 0.0252
_refine_ls_R_factor_gt 0.0192
_refine_ls_shift/su_max 0.001
_refine_ls_shift/su_mean 0.000
_refine_ls_structure_factor_coef Fsqd
_refine_ls_weighting_details 'calc w=1/[\s^2^(Fo^2^)+(0.0286P)^2^+0.6608P] where P=(Fo^2^+2Fc^2^)/3'
_refine_ls_weighting_scheme calc
_refine_ls_wR_factor_gt 0.0503
_refine_ls_wR_factor_ref 0.0523
_reflns_number_gt 1562
_reflns_number_total 1756
_reflns_threshold_expression >2sigma(I)
_cod_data_source_file c7ce01035d2.cif
_cod_data_source_block Compound-3
_cod_original_sg_symbol_H-M P2(1)/n
_cod_database_code 7228660

loop_
_symmetry_equiv_pos_as_xyz
'x, y, z'
'x+1/2, -y+1/2, z+1/2'
'-x, -y, -z'
'-x-1/2, y-1/2, -z-1/2'

loop_
_atom_site_label
_atom_site_type_symbol
_atom_site_fract_x
_atom_site_fract_y
_atom_site_fract_z
_atom_site_U_iso_or_equiv
_atom_site_adp_type
_atom_site_occupancy
_atom_site_symmetry_multiplicity
_atom_site_calc_flag
_atom_site_refinement_flags
I I 0.45178(2) 0.416509(19) 0.906978(17) 0.05086(12) Uani 1 1 d .
S S 0.34282(9) 0.24100(9) 0.67930(7) 0.0579(2) Uani 1 1 d .
O O -0.1501(2) 0.4786(2) 0.59530(17) 0.0482(5) Uani 1 1 d .
N1 N 0.0865(2) 0.3795(2) 0.61533(19) 0.0379(5) Uani 1 1 d .
H1 H 0.1239 0.4154 0.5555 0.046 Uiso 1 1 calc R
N2 N 0.0725(3) 0.2533(2) 0.77162(19) 0.0405(5) Uani 1 1 d .
C1 C 0.1637(3) 0.2893(3) 0.6909(2) 0.0393(6) Uani 1 1 d .
C2 C -0.0553(3) 0.4049(2) 0.6463(2) 0.0352(5) Uani 1 1 d .
C3 C -0.0741(3) 0.3250(2) 0.7580(2) 0.0358(5) Uani 1 1 d .
C21 C 0.1132(4) 0.1619(3) 0.8694(3) 0.0594(8) Uani 1 1 d .
H21A H 0.0282 0.1513 0.9154 0.089 Uiso 1 1 calc R
H21B H 0.1998 0.1942 0.9210 0.089 Uiso 1 1 calc R
H21C H 0.1384 0.0798 0.8362 0.089 Uiso 1 1 calc R
C31 C -0.2107(3) 0.2343(3) 0.7335(3) 0.0539(7) Uani 1 1 d .
H31A H -0.2215 0.1843 0.8048 0.081 Uiso 1 1 calc R
H31B H -0.1949 0.1772 0.6680 0.081 Uiso 1 1 calc R
H31C H -0.3018 0.2844 0.7123 0.081 Uiso 1 1 calc R
C32 C -0.0850(4) 0.4142(3) 0.8661(3) 0.0508(7) Uani 1 1 d .
H32A H -0.0964 0.3631 0.9366 0.076 Uiso 1 1 calc R
H32B H -0.1719 0.4704 0.8495 0.076 Uiso 1 1 calc R
H32C H 0.0064 0.4654 0.8802 0.076 Uiso 1 1 calc R

loop_
_atom_site_aniso_label
_atom_site_aniso_U_11
_atom_site_aniso_U_22
_atom_site_aniso_U_33
_atom_site_aniso_U_23
_atom_site_aniso_U_13
_atom_site_aniso_U_12
I 0.04503(15) 0.05495(16) 0.05247(16) 0.00510(9) 0.00500(9) 0.00083(8)
S 0.0426(4) 0.0727(5) 0.0581(5) -0.0187(4) 0.0044(3) 0.0098(4)
O 0.0489(11) 0.0557(11) 0.0411(10) 0.0113(9) 0.0099(9) 0.0085(9)
N1 0.0403(11) 0.0426(11) 0.0320(11) 0.0010(9) 0.0090(9) -0.0017(9)
N2 0.0448(12) 0.0399(11) 0.0364(11) 0.0048(10) 0.0036(9) 0.0040(10)
C1 0.0415(13) 0.0412(13) 0.0345(13) -0.0105(11) 0.0014(11) -0.0017(11)
C2 0.0394(13) 0.0369(13) 0.0297(12) -0.0022(10) 0.0058(10) -0.0053(11)
C3 0.0412(13) 0.0367(12) 0.0308(12) 0.0013(10) 0.0095(10) -0.0012(10)
C21 0.075(2) 0.0556(18) 0.0464(17) 0.0136(14) 0.0026(15) 0.0121(16)
C31 0.0502(16) 0.0522(17) 0.0612(19) 0.0011(14) 0.0154(14) -0.0134(14)
C32 0.0710(19) 0.0481(16) 0.0360(14) -0.0022(12) 0.0180(13) 0.0013(14)

loop_
_atom_type_symbol
_atom_type_description
_atom_type_scat_dispersion_real
_atom_type_scat_dispersion_imag
_atom_type_scat_source
I I -0.4742 1.8119 'International Tables Vol C Tables 4.2.6.8 and 6.1.1.4'
S S 0.1246 0.1234 'International Tables Vol C Tables 4.2.6.8 and 6.1.1.4'
O O 0.0106 0.0060 'International Tables Vol C Tables 4.2.6.8 and 6.1.1.4'
N N 0.0061 0.0033 'International Tables Vol C Tables 4.2.6.8 and 6.1.1.4'
C C 0.0033 0.0016 'International Tables Vol C Tables 4.2.6.8 and 6.1.1.4'
H H 0.0000 0.0000 'International Tables Vol C Tables 4.2.6.8 and 6.1.1.4'

loop_
_geom_angle_atom_site_label_1
_geom_angle_atom_site_label_2
_geom_angle_atom_site_label_3
_geom_angle
C2 N1 C1 112.2(2)
C1 N2 C21 124.9(2)
C1 N2 C3 112.3(2)
C21 N2 C3 122.6(2)
N2 C1 N1 107.9(2)
N2 C1 S 128.3(2)
N1 C1 S 123.8(2)
O C2 N1 127.0(2)
O C2 C3 126.0(2)
N1 C2 C3 107.0(2)
N2 C3 C2 100.37(19)
N2 C3 C31 111.8(2)
C2 C3 C31 110.2(2)
N2 C3 C32 110.8(2)
C2 C3 C32 109.9(2)
C31 C3 C32 113.1(2)

loop_
_geom_bond_atom_site_label_1
_geom_bond_atom_site_label_2
_geom_bond_distance
_geom_bond_site_symmetry_2
I I 2.7512(5) 3_667
S C1 1.672(3) .
O C2 1.220(3) .
N1 C2 1.359(3) .
N1 C1 1.380(3) .
N2 C1 1.324(3) .
N2 C21 1.452(4) .
N2 C3 1.480(3) .
C2 C3 1.516(3) .
C3 C31 1.523(4) .
C3 C32 1.526(4) .
